data_7220256
loop_
_publ_author_name
'Zhao, Zhen-Xin'
'Li, Yun-Wu'
'Liu, Sui-Jun'
'Wang, Li-Fu'
'Chang, Ze'
'Xu, Jian'
'Zhang, Ying-Hui'

_publ_section_title
;
 Topological modulation of metal--thiadiazole dicarboxylate coordination
 polymers through auxiliary ligand alteration
;
_journal_issue 23
_journal_name_full CrystEngComm
_journal_page_first 4301
_journal_paper_doi 10.1039/C5CE00649J
_journal_volume 17
_journal_year 2015
_chemical_formula_sum 'C9 H6 N3 O6 S Zn'
_chemical_formula_weight 349.63
_chemical_name_systematic '[Zn2(tdzdc)2(obpy)(H2O)2]n'
_space_group_IT_number 14
_symmetry_cell_setting monoclinic
_symmetry_space_group_name_Hall '-P 2ybc'
_symmetry_space_group_name_H-M 'P 1 21/c 1'
_atom_sites_solution_hydrogens geom
_atom_sites_solution_primary direct
_atom_sites_solution_secondary difmap
_audit_creation_method SHELXL-97
_audit_update_record
;
2015-04-27 deposited with the CCDC.
2015-04-29 downloaded from the CCDC.
;
_cell_angle_alpha 90.00
_cell_angle_beta 95.76(3)
_cell_angle_gamma 90.00
_cell_formula_units_Z 4
_cell_length_a 14.550(3)
_cell_length_b 10.115(2)
_cell_length_c 7.4802(15)
_cell_measurement_reflns_used 9861
_cell_measurement_temperature 293(2)
_cell_measurement_theta_max 27.8
_cell_measurement_theta_min 3.2
_cell_volume 1095.3(4)
_computing_cell_refinement CrystalClear
_computing_data_collection 'CrystalClear (Rigaku/MSC Inc., 2005)'
_computing_data_reduction CrystalClear
_computing_molecular_graphics 'Bruker SHELXTL'
_computing_publication_material 'Bruker SHELXTL'
_computing_structure_refinement 'SHELXL-97 (Sheldrick, 1997)'
_computing_structure_solution 'SHELXS-97 (Sheldrick, 1990)'
_diffrn_ambient_temperature 293(2)
_diffrn_measured_fraction_theta_full 0.998
_diffrn_measured_fraction_theta_max 0.998
_diffrn_measurement_device_type scx-mini
_diffrn_measurement_method \w
_diffrn_radiation_monochromator graphite
_diffrn_radiation_source 'fine-focus sealed tube'
_diffrn_radiation_type MoK\a
_diffrn_radiation_wavelength 0.71073
_diffrn_reflns_av_R_equivalents 0.0797
_diffrn_reflns_av_sigmaI/netI 0.0584
_diffrn_reflns_limit_h_max 17
_diffrn_reflns_limit_h_min -17
_diffrn_reflns_limit_k_max 12
_diffrn_reflns_limit_k_min -12
_diffrn_reflns_limit_l_max 8
_diffrn_reflns_limit_l_min -8
_diffrn_reflns_number 9108
_diffrn_reflns_theta_full 25.02
_diffrn_reflns_theta_max 25.02
_diffrn_reflns_theta_min 3.40
_diffrn_standards_decay_% 0
_diffrn_standards_interval_count 0
_diffrn_standards_interval_time 0
_diffrn_standards_number 0
_exptl_absorpt_coefficient_mu 2.466
_exptl_absorpt_correction_T_max 0.6652
_exptl_absorpt_correction_T_min 0.6130
_exptl_absorpt_correction_type multi-scan
_exptl_absorpt_process_details CrystalClear
_exptl_crystal_colour Colorless
_exptl_crystal_density_diffrn 2.120
_exptl_crystal_density_method 'not measured'
_exptl_crystal_description block
_exptl_crystal_F_000 700
_exptl_crystal_size_max 0.22
_exptl_crystal_size_mid 0.20
_exptl_crystal_size_min 0.18
_refine_diff_density_max 1.729
_refine_diff_density_min -1.026
_refine_diff_density_rms 0.186
_refine_ls_extinction_method none
_refine_ls_goodness_of_fit_ref 1.153
_refine_ls_hydrogen_treatment mixed
_refine_ls_matrix_type full
_refine_ls_number_parameters 187
_refine_ls_number_reflns 1928
_refine_ls_number_restraints 2
_refine_ls_restrained_S_all 1.153
_refine_ls_R_factor_all 0.0851
_refine_ls_R_factor_gt 0.0722
_refine_ls_shift/su_max 0.009
_refine_ls_shift/su_mean 0.000
_refine_ls_structure_factor_coef Fsqd
_refine_ls_weighting_details 'calc w=1/[\s^2^(Fo^2^)+(0.0776P)^2^+10.7533P] where P=(Fo^2^+2Fc^2^)/3'
_refine_ls_weighting_scheme calc
_refine_ls_wR_factor_gt 0.1747
_refine_ls_wR_factor_ref 0.1820
_reflns_number_gt 1668
_reflns_number_total 1928
_reflns_threshold_expression >2sigma(I)
_cod_data_source_file c5ce00649j2.cif
_cod_data_source_block 4
_cod_depositor_comments
;
The following automatic conversions were performed:

'_symmetry_cell_setting' value 'Monoclinic' changed to 'monoclinic'
according to
/usr/data/users/saulius/crontab/automatic-downloads/rss-feeds/RSC/lib/dictionaries/cif_core.dic
dictionary named 'cif_core.dic' version 2.4.2 from 2011-04-26.

'_exptl_absorpt_correction_type' value 'Multi-scan' changed to
'multi-scan' according to
/usr/data/users/saulius/crontab/automatic-downloads/rss-feeds/RSC/lib/dictionaries/cif_core.dic
dictionary named 'cif_core.dic' version 2.4.2 from 2011-04-26.

Automatic conversion script
Id: cif_fix_values 3271 2015-04-21 07:52:19Z andrius 

 Adding full bibliography for 7220253--7220257.cif.
;
_cod_original_sg_symbol_H-M P21/c
_cod_database_code 7220256

loop_
_symmetry_equiv_pos_as_xyz
'x, y, z'
'-x, y+1/2, -z+1/2'
'-x, -y, -z'
'x, -y-1/2, z-1/2'

loop_
_atom_site_label
_atom_site_type_symbol
_atom_site_fract_x
_atom_site_fract_y
_atom_site_fract_z
_atom_site_U_iso_or_equiv
_atom_site_adp_type
_atom_site_occupancy
_atom_site_symmetry_multiplicity
_atom_site_calc_flag
_atom_site_refinement_flags
Zn1 Zn 0.24963(6) 0.48273(8) 0.10960(12) 0.0178(3) Uani 1 1 d .
S1 S 0.46983(16) 0.2455(2) 0.6817(3) 0.0291(6) Uani 1 1 d .
O2 O 0.3143(4) 0.5752(6) 0.3234(7) 0.0258(14) Uani 1 1 d .
C1 C 0.3406(5) 0.5502(8) 0.4847(11) 0.0176(17) Uani 1 1 d .
C2 C 0.3721(5) 0.4124(8) 0.5367(10) 0.0169(17) Uani 1 1 d .
C3 C 0.3279(5) 0.2894(8) 0.5010(10) 0.0164(17) Uani 1 1 d .
O3 O 0.2024(4) 0.3405(5) 0.2818(8) 0.0242(13) Uani 1 1 d .
O4 O 0.2096(4) 0.1381(6) 0.3979(8) 0.0262(14) Uani 1 1 d .
C4 C 0.2393(5) 0.2530(8) 0.3847(10) 0.0182(17) Uani 1 1 d .
N2 N 0.3752(5) 0.1869(7) 0.5784(10) 0.0241(16) Uani 1 1 d .
O1 O 0.3465(4) 0.6347(6) 0.6058(7) 0.0252(14) Uani 1 1 d .
O6 O 0.1188(4) 0.5573(6) 0.1055(9) 0.0293(15) Uani 1 1 d .
O1W O 0.3084(5) 0.6200(6) -0.0415(8) 0.0333(16) Uani 1 1 d D
N3 N 0.0885(5) 0.6802(6) 0.0733(9) 0.0198(15) Uani 1 1 d .
C5 C 0.1375(6) 0.7850(8) 0.1412(11) 0.0212(18) Uani 1 1 d .
H5 H 0.1944 0.7723 0.2073 0.025 Uiso 1 1 calc R
C7 C 0.0186(5) 0.9330(8) 0.0153(10) 0.0176(17) Uani 1 1 d .
C9 C 0.0059(5) 0.6974(8) -0.0224(11) 0.0184(17) Uani 1 1 d .
H9 H -0.0275 0.6244 -0.0681 0.022 Uiso 1 1 calc R
N1 N 0.4517(5) 0.4013(7) 0.6391(9) 0.0249(16) Uani 1 1 d .
C6 C 0.1035(6) 0.9095(8) 0.1127(12) 0.026(2) Uani 1 1 d .
H6 H 0.1382 0.9810 0.1598 0.031 Uiso 1 1 calc R
C8 C -0.0284(6) 0.8201(8) -0.0522(11) 0.0207(18) Uani 1 1 d .
H8 H -0.0852 0.8300 -0.1199 0.025 Uiso 1 1 calc R
H1WA H 0.322(6) 0.609(9) -0.149(5) 0.025 Uiso 1 1 d D
H1WB H 0.341(5) 0.682(6) 0.009(11) 0.025 Uiso 1 1 d D

loop_
_atom_site_aniso_label
_atom_site_aniso_U_11
_atom_site_aniso_U_22
_atom_site_aniso_U_33
_atom_site_aniso_U_23
_atom_site_aniso_U_13
_atom_site_aniso_U_12
Zn1 0.0270(6) 0.0117(5) 0.0138(5) -0.0005(4) -0.0018(4) -0.0005(4)
S1 0.0257(12) 0.0320(13) 0.0286(12) 0.0086(10) -0.0025(9) 0.0071(9)
O2 0.045(4) 0.019(3) 0.012(3) 0.002(2) -0.005(3) -0.003(3)
C1 0.017(4) 0.015(4) 0.020(4) 0.000(3) 0.001(3) -0.002(3)
C2 0.020(4) 0.019(4) 0.012(4) 0.000(3) 0.002(3) -0.002(3)
C3 0.022(4) 0.016(4) 0.012(4) 0.004(3) 0.004(3) 0.002(3)
O3 0.029(3) 0.010(3) 0.032(3) 0.007(2) -0.004(3) -0.001(2)
O4 0.037(3) 0.020(3) 0.020(3) 0.008(2) -0.005(3) -0.005(3)
C4 0.021(4) 0.017(4) 0.017(4) -0.002(3) 0.007(3) -0.002(3)
N2 0.031(4) 0.018(4) 0.024(4) 0.001(3) 0.006(3) 0.003(3)
O1 0.045(4) 0.017(3) 0.013(3) -0.003(2) 0.000(3) 0.000(3)
O6 0.022(3) 0.016(3) 0.049(4) 0.003(3) 0.000(3) 0.005(2)
O1W 0.062(5) 0.026(4) 0.013(3) -0.001(3) 0.009(3) -0.014(3)
N3 0.022(4) 0.014(4) 0.024(4) 0.002(3) 0.003(3) 0.001(3)
C5 0.020(4) 0.023(5) 0.020(4) -0.001(3) -0.002(3) -0.001(3)
C7 0.016(4) 0.019(4) 0.018(4) -0.003(3) 0.003(3) 0.002(3)
C9 0.020(4) 0.008(4) 0.027(5) -0.003(3) 0.000(3) -0.003(3)
N1 0.024(4) 0.032(4) 0.019(4) 0.001(3) 0.001(3) -0.001(3)
C6 0.031(5) 0.009(4) 0.036(5) -0.004(4) -0.002(4) -0.003(3)
C8 0.018(4) 0.018(4) 0.025(4) -0.003(3) -0.002(3) 0.000(3)

loop_
_atom_type_symbol
_atom_type_description
_atom_type_scat_dispersion_real
_atom_type_scat_dispersion_imag
_atom_type_scat_source
C C 0.0033 0.0016 'International Tables Vol C Tables 4.2.6.8 and 6.1.1.4'
H H 0.0000 0.0000 'International Tables Vol C Tables 4.2.6.8 and 6.1.1.4'
N N 0.0061 0.0033 'International Tables Vol C Tables 4.2.6.8 and 6.1.1.4'
O O 0.0106 0.0060 'International Tables Vol C Tables 4.2.6.8 and 6.1.1.4'
S S 0.1246 0.1234 'International Tables Vol C Tables 4.2.6.8 and 6.1.1.4'
Zn Zn 0.2839 1.4301 'International Tables Vol C Tables 4.2.6.8 and 6.1.1.4'

loop_
_geom_angle_atom_site_label_1
_geom_angle_atom_site_label_2
_geom_angle_atom_site_label_3
_geom_angle
_geom_angle_site_symmetry_1
_geom_angle_site_symmetry_3
O2 Zn1 O1W 86.2(2) . .
O2 Zn1 O4 167.0(2) . 4_565
O1W Zn1 O4 94.6(2) . 4_565
O2 Zn1 O6 101.6(3) . .
O1W Zn1 O6 100.5(3) . .
O4 Zn1 O6 90.9(3) 4_565 .
O2 Zn1 O3 89.2(2) . .
O1W Zn1 O3 174.0(3) . .
O4 Zn1 O3 88.9(2) 4_565 .
O6 Zn1 O3 84.3(2) . .
O2 Zn1 N2 96.0(2) . 4_565
O1W Zn1 N2 93.6(3) . 4_565
O4 Zn1 N2 71.0(2) 4_565 4_565
O6 Zn1 N2 158.0(2) . 4_565
O3 Zn1 N2 82.8(2) . 4_565
N2 S1 N1 98.5(4) . .
C1 O2 Zn1 138.3(5) . .
O1 C1 O2 123.7(7) . .
O1 C1 C2 116.8(7) . .
O2 C1 C2 119.4(7) . .
N1 C2 C3 112.8(7) . .
N1 C2 C1 116.9(7) . .
C3 C2 C1 130.1(7) . .
N2 C3 C2 113.2(7) . .
N2 C3 C4 115.3(7) . .
C2 C3 C4 131.4(7) . .
C4 O3 Zn1 135.6(5) . .
C4 O4 Zn1 123.1(5) . 4_566
O4 C4 O3 125.0(7) . .
O4 C4 C3 117.3(7) . .
O3 C4 C3 117.7(7) . .
C3 N2 S1 107.3(6) . .
C3 N2 Zn1 102.7(5) . 4_566
S1 N2 Zn1 142.1(4) . 4_566
N3 O6 Zn1 129.6(5) . .
Zn1 O1W H1WA 126(6) . .
Zn1 O1W H1WB 120(6) . .
H1WA O1W H1WB 110(9) . .
O6 N3 C9 118.5(7) . .
O6 N3 C5 120.9(7) . .
C9 N3 C5 120.6(7) . .
N3 C5 C6 119.9(8) . .
N3 C5 H5 120.0 . .
C6 C5 H5 120.0 . .
C6 C7 C8 115.2(7) . .
C6 C7 C7 122.2(9) . 3_575
C8 C7 C7 122.6(9) . 3_575
N3 C9 C8 120.2(7) . .
N3 C9 H9 119.9 . .
C8 C9 H9 119.9 . .
C2 N1 S1 108.1(6) . .
C5 C6 C7 121.9(8) . .
C5 C6 H6 119.0 . .
C7 C6 H6 119.0 . .
C9 C8 C7 122.2(8) . .
C9 C8 H8 118.9 . .
C7 C8 H8 118.9 . .

loop_
_geom_bond_atom_site_label_1
_geom_bond_atom_site_label_2
_geom_bond_distance
_geom_bond_site_symmetry_2
Zn1 O2 2.004(6) .
Zn1 O1W 2.032(6) .
Zn1 O4 2.038(5) 4_565
Zn1 O6 2.045(6) .
Zn1 O3 2.093(6) .
Zn1 N2 2.534(7) 4_565
S1 N2 1.622(8) .
S1 N1 1.624(8) .
O2 C1 1.255(10) .
C1 O1 1.242(10) .
C1 C2 1.506(11) .
C2 N1 1.328(10) .
C2 C3 1.414(11) .
C3 N2 1.343(10) .
C3 C4 1.526(11) .
O3 C4 1.257(9) .
O4 C4 1.248(9) .
O4 Zn1 2.038(5) 4_566
N2 Zn1 2.534(7) 4_566
O6 N3 1.333(8) .
O1W H1WA 0.850(10) .
O1W H1WB 0.849(10) .
N3 C9 1.347(11) .
N3 C5 1.347(10) .
C5 C6 1.363(12) .
C5 H5 0.9300 .
C7 C6 1.391(12) .
C7 C8 1.399(11) .
C7 C7 1.469(16) 3_575
C9 C8 1.347(11) .
C9 H9 0.9300 .
C6 H6 0.9300 .
C8 H8 0.9300 .

loop_
_geom_torsion_atom_site_label_1
_geom_torsion_atom_site_label_2
_geom_torsion_atom_site_label_3
_geom_torsion_atom_site_label_4
_geom_torsion
_geom_torsion_site_symmetry_1
_geom_torsion_site_symmetry_4
O1W Zn1 O2 C1 -158.4(9) . .
O4 Zn1 O2 C1 -64.0(15) 4_565 .
O6 Zn1 O2 C1 101.6(9) . .
O3 Zn1 O2 C1 17.6(9) . .
N2 Zn1 O2 C1 -65.1(9) 4_565 .
Zn1 O2 C1 O1 -150.5(7) . .
Zn1 O2 C1 C2 33.1(12) . .
O1 C1 C2 N1 -45.3(10) . .
O2 C1 C2 N1 131.3(8) . .
O1 C1 C2 C3 131.3(9) . .
O2 C1 C2 C3 -52.1(12) . .
N1 C2 C3 N2 0.3(10) . .
C1 C2 C3 N2 -176.3(7) . .
N1 C2 C3 C4 -176.6(7) . .
C1 C2 C3 C4 6.7(14) . .
O2 Zn1 O3 C4 -65.7(8) . .
O1W Zn1 O3 C4 -24(3) . .
O4 Zn1 O3 C4 101.5(8) 4_565 .
O6 Zn1 O3 C4 -167.5(8) . .
N2 Zn1 O3 C4 30.5(7) 4_565 .
Zn1 O4 C4 O3 -162.8(6) 4_566 .
Zn1 O4 C4 C3 17.9(9) 4_566 .
Zn1 O3 C4 O4 -136.8(7) . .
Zn1 O3 C4 C3 42.5(11) . .
N2 C3 C4 O4 13.1(10) . .
C2 C3 C4 O4 -170.0(8) . .
N2 C3 C4 O3 -166.3(7) . .
C2 C3 C4 O3 10.6(12) . .
C2 C3 N2 S1 -1.8(8) . .
C4 C3 N2 S1 175.7(5) . .
C2 C3 N2 Zn1 154.7(5) . 4_566
C4 C3 N2 Zn1 -27.9(7) . 4_566
N1 S1 N2 C3 2.3(6) . .
N1 S1 N2 Zn1 -138.4(6) . 4_566
O2 Zn1 O6 N3 66.6(7) . .
O1W Zn1 O6 N3 -21.7(7) . .
O4 Zn1 O6 N3 -116.6(7) 4_565 .
O3 Zn1 O6 N3 154.6(7) . .
N2 Zn1 O6 N3 -150.9(6) 4_565 .
Zn1 O6 N3 C9 141.6(6) . .
Zn1 O6 N3 C5 -41.1(10) . .
O6 N3 C5 C6 -177.4(8) . .
C9 N3 C5 C6 -0.1(12) . .
O6 N3 C9 C8 177.7(7) . .
C5 N3 C9 C8 0.3(12) . .
C3 C2 N1 S1 1.3(8) . .
C1 C2 N1 S1 178.5(5) . .
N2 S1 N1 C2 -2.1(6) . .
N3 C5 C6 C7 0.3(13) . .
C8 C7 C6 C5 -0.7(12) . .
C7 C7 C6 C5 179.8(9) 3_575 .
N3 C9 C8 C7 -0.8(13) . .
C6 C7 C8 C9 0.9(12) . .
C7 C7 C8 C9 -179.5(9) 3_575 .
